data_1515710
loop_
_publ_author_name
'Chen, Yuting'
'Wan, Liang'
'Zhang, Daopeng'
'Bian, Yongzhong'
'Jiang, Jianzhuang'

_publ_section_title
;
 Modulation of the spectroscopic property of Bodipy derivates through
 tuning the molecular configuration.
;
_journal_issue 6
_journal_name_full
'Photochemical &amp; photobiological sciences : Official journal of the European Photochemistry Association and the European Society for Photobiology'
_journal_page_first 1030
_journal_page_last 1038
_journal_paper_doi 10.1039/c1pp00001b
_journal_volume 10
_journal_year 2011
_chemical_formula_moiety 'C19 H20 B F2 N3'
_chemical_formula_sum 'C19 H20 B F2 N3'
_chemical_formula_weight 339.19
_chemical_name_systematic
;
?
;
_space_group_IT_number 14
_symmetry_cell_setting monoclinic
_symmetry_space_group_name_Hall '-P 2yn'
_symmetry_space_group_name_H-M 'P 1 21/n 1'
_atom_sites_solution_hydrogens geom
_atom_sites_solution_primary direct
_atom_sites_solution_secondary difmap
_audit_creation_method SHELXL-97
_cell_angle_alpha 90.00
_cell_angle_beta 105.2620(10)
_cell_angle_gamma 90.00
_cell_formula_units_Z 4
_cell_length_a 10.8454(10)
_cell_length_b 11.8897(11)
_cell_length_c 13.9990(13)
_cell_measurement_reflns_used 2294
_cell_measurement_temperature 293(2)
_cell_measurement_theta_max 25.127
_cell_measurement_theta_min 2.280
_cell_volume 1741.5(3)
_computing_cell_refinement 'Bruker SMART (Siemens, 1996)'
_computing_data_collection 'Bruker SMART (Siemens, 1996)'
_computing_data_reduction 'Bruker SAINT (Siemens, 1996)'
_computing_molecular_graphics 'Bruker SHELXTL (Sheldrick, 1997b)'
_computing_publication_material 'Bruker SHELXTL (Sheldrick, 1997b)'
_computing_structure_refinement 'SHELXL-97 (Sheldrick, 1997a)'
_computing_structure_solution 'SHELXS-97 (Sheldrick, 1997a)'
_diffrn_ambient_temperature 293(2)
_diffrn_measured_fraction_theta_full 0.983
_diffrn_measured_fraction_theta_max 0.983
_diffrn_measurement_device_type 'Bruker SMART 1000 CCD area detector'
_diffrn_measurement_method '\f and \w scans'
_diffrn_radiation_monochromator graphite
_diffrn_radiation_source 'fine-focus sealed tube'
_diffrn_radiation_type MoK\a
_diffrn_radiation_wavelength 0.71073
_diffrn_reflns_av_R_equivalents 0.0539
_diffrn_reflns_av_sigmaI/netI 0.0569
_diffrn_reflns_limit_h_max 14
_diffrn_reflns_limit_h_min -13
_diffrn_reflns_limit_k_max 8
_diffrn_reflns_limit_k_min -15
_diffrn_reflns_limit_l_max 18
_diffrn_reflns_limit_l_min -17
_diffrn_reflns_number 10069
_diffrn_reflns_theta_full 27.54
_diffrn_reflns_theta_max 27.54
_diffrn_reflns_theta_min 2.13
_exptl_absorpt_coefficient_mu 0.092
_exptl_absorpt_correction_T_max 0.984
_exptl_absorpt_correction_T_min 0.978
_exptl_absorpt_correction_type multi-scan
_exptl_absorpt_process_details sadabs
_exptl_crystal_colour black-red
_exptl_crystal_density_diffrn 1.294
_exptl_crystal_density_method 'not measured'
_exptl_crystal_description block
_exptl_crystal_F_000 712
_exptl_crystal_size_max 0.24
_exptl_crystal_size_mid 0.20
_exptl_crystal_size_min 0.18
_refine_diff_density_max 0.164
_refine_diff_density_min -0.201
_refine_diff_density_rms 0.044
_refine_ls_extinction_method none
_refine_ls_goodness_of_fit_ref 0.993
_refine_ls_hydrogen_treatment mixed
_refine_ls_matrix_type full
_refine_ls_number_parameters 306
_refine_ls_number_reflns 3943
_refine_ls_number_restraints 0
_refine_ls_restrained_S_all 0.993
_refine_ls_R_factor_all 0.0836
_refine_ls_R_factor_gt 0.0434
_refine_ls_shift/su_max 0.002
_refine_ls_shift/su_mean 0.000
_refine_ls_structure_factor_coef Fsqd
_refine_ls_weighting_details 'calc w=1/[\s^2^(Fo^2^)+(0.0350P)^2^+0.0000P] where P=(Fo^2^+2Fc^2^)/3'
_refine_ls_weighting_scheme calc
_refine_ls_wR_factor_gt 0.0870
_refine_ls_wR_factor_ref 0.0987
_reflns_number_gt 2227
_reflns_number_total 3943
_reflns_threshold_expression >2sigma(I)
_cod_data_source_file c1pp00001b.txt
_cod_data_source_block 1
_cod_original_sg_symbol_H-M 'P 21/n'
_cod_database_code 1515710

loop_
_symmetry_equiv_pos_as_xyz
'x, y, z'
'-x+1/2, y+1/2, -z+1/2'
'-x, -y, -z'
'x-1/2, -y-1/2, z-1/2'

loop_
_atom_site_label
_atom_site_type_symbol
_atom_site_fract_x
_atom_site_fract_y
_atom_site_fract_z
_atom_site_U_iso_or_equiv
_atom_site_adp_type
_atom_site_occupancy
_atom_site_symmetry_multiplicity
_atom_site_calc_flag
N2 N 0.93254(12) 0.32334(10) 0.01701(9) 0.0446(3) Uani 1 1 d
F1 F 1.12377(9) 0.37610(9) -0.02939(6) 0.0687(3) Uani 1 1 d
F2 F 1.13047(9) 0.22370(8) 0.06821(7) 0.0709(3) Uani 1 1 d
N1 N 1.11711(12) 0.40614(10) 0.13891(9) 0.0445(3) Uani 1 1 d
C10 C 1.03646(15) 0.43201(13) 0.19961(11) 0.0440(4) Uani 1 1 d
C11 C 0.90790(14) 0.40090(12) 0.17120(11) 0.0420(4) Uani 1 1 d
C12 C 0.82515(14) 0.42917(13) 0.23740(11) 0.0437(4) Uani 1 1 d
C9 C 0.85561(15) 0.34761(12) 0.08055(11) 0.0439(4) Uani 1 1 d
C15 C 0.67603(15) 0.48416(14) 0.36721(12) 0.0516(4) Uani 1 1 d
C1 C 1.10956(16) 0.49471(13) 0.28192(12) 0.0527(4) Uani 1 1 d
C7 C 0.72861(16) 0.31328(13) 0.03240(13) 0.0531(4) Uani 1 1 d
C17 C 0.81427(16) 0.35637(15) 0.31239(12) 0.0513(4) Uani 1 1 d
C5 C 0.85787(17) 0.27838(13) -0.06738(12) 0.0525(4) Uani 1 1 d
C16 C 0.74010(17) 0.38213(15) 0.37534(13) 0.0546(5) Uani 1 1 d
C3 C 1.23266(15) 0.45145(14) 0.17966(12) 0.0521(4) Uani 1 1 d
C13 C 0.75909(17) 0.52991(15) 0.22864(14) 0.0565(5) Uani 1 1 d
B B 1.07860(18) 0.33220(15) 0.04593(14) 0.0460(4) Uani 1 1 d
N3 N 0.59930(18) 0.5102(2) 0.42996(15) 0.0737(5) Uani 1 1 d
C8 C 0.9075(3) 0.2427(2) -0.15234(16) 0.0671(6) Uani 1 1 d
C14 C 0.68661(18) 0.55665(16) 0.29282(14) 0.0599(5) Uani 1 1 d
C4 C 1.3438(2) 0.4388(2) 0.1370(2) 0.0693(6) Uani 1 1 d
C6 C 0.73305(19) 0.27096(16) -0.05846(14) 0.0603(5) Uani 1 1 d
C2 C 1.22958(18) 0.50673(16) 0.26709(14) 0.0605(5) Uani 1 1 d
C19 C 1.0698(3) 0.5434(3) 0.36771(18) 0.0796(7) Uani 1 1 d
C18 C 0.6100(2) 0.3215(2) 0.0679(2) 0.0749(6) Uani 1 1 d
H6 H 0.6635(16) 0.2415(15) -0.1094(12) 0.068(5) Uiso 1 1 d
H14 H 0.6408(17) 0.6252(16) 0.2857(13) 0.080(6) Uiso 1 1 d
H13 H 0.7683(16) 0.5816(15) 0.1748(13) 0.075(5) Uiso 1 1 d
H17 H 0.8619(14) 0.2826(14) 0.3188(11) 0.062(5) Uiso 1 1 d
H18A H 0.541(2) 0.282(2) 0.0215(17) 0.119(8) Uiso 1 1 d
H16 H 0.7295(16) 0.3273(15) 0.4285(13) 0.081(6) Uiso 1 1 d
H4C H 1.329(2) 0.4769(18) 0.0718(17) 0.103(7) Uiso 1 1 d
H18B H 0.588(2) 0.399(2) 0.0714(16) 0.113(9) Uiso 1 1 d
H2 H 1.2995(17) 0.5459(16) 0.3093(13) 0.078(6) Uiso 1 1 d
H19C H 0.993(2) 0.589(2) 0.3501(17) 0.120(9) Uiso 1 1 d
H8A H 0.836(2) 0.2381(19) -0.2095(16) 0.097(7) Uiso 1 1 d
H4A H 1.419(3) 0.472(2) 0.1756(18) 0.131(10) Uiso 1 1 d
H19A H 1.138(2) 0.590(2) 0.4087(17) 0.126(9) Uiso 1 1 d
H3 H 0.584(2) 0.578(2) 0.4362(17) 0.110(10) Uiso 1 1 d
H8B H 0.952(2) 0.169(2) -0.1387(15) 0.111(8) Uiso 1 1 d
H3A H 0.609(2) 0.4678(19) 0.4850(17) 0.112(9) Uiso 1 1 d
H4B H 1.357(2) 0.364(3) 0.1207(18) 0.141(11) Uiso 1 1 d
H19B H 1.046(2) 0.489(2) 0.4097(19) 0.125(10) Uiso 1 1 d
H8C H 0.971(2) 0.297(2) -0.1657(17) 0.122(9) Uiso 1 1 d
H18C H 0.619(2) 0.2852(19) 0.1375(18) 0.118(8) Uiso 1 1 d

loop_
_atom_site_aniso_label
_atom_site_aniso_U_11
_atom_site_aniso_U_22
_atom_site_aniso_U_33
_atom_site_aniso_U_23
_atom_site_aniso_U_13
_atom_site_aniso_U_12
N2 0.0559(8) 0.0402(7) 0.0433(8) -0.0010(6) 0.0228(7) 0.0041(6)
F1 0.0752(7) 0.0889(7) 0.0531(6) 0.0048(6) 0.0365(5) -0.0072(6)
F2 0.0843(7) 0.0539(6) 0.0772(7) -0.0005(5) 0.0261(6) 0.0287(5)
N1 0.0473(8) 0.0446(8) 0.0467(8) 0.0042(6) 0.0215(6) 0.0069(6)
C10 0.0533(10) 0.0414(9) 0.0427(9) 0.0010(7) 0.0223(8) 0.0073(8)
C11 0.0526(10) 0.0352(8) 0.0443(9) 0.0049(7) 0.0238(8) 0.0058(7)
C12 0.0508(9) 0.0408(9) 0.0460(9) -0.0020(7) 0.0242(8) -0.0007(8)
C9 0.0526(9) 0.0387(9) 0.0473(9) 0.0020(7) 0.0255(8) 0.0026(7)
C15 0.0567(10) 0.0529(10) 0.0559(10) -0.0139(9) 0.0338(9) -0.0118(9)
C1 0.0597(11) 0.0510(10) 0.0486(10) -0.0028(8) 0.0165(8) 0.0060(9)
C7 0.0549(11) 0.0472(10) 0.0614(11) -0.0002(8) 0.0227(9) -0.0006(8)
C17 0.0669(11) 0.0443(10) 0.0508(10) 0.0010(8) 0.0300(9) 0.0021(9)
C5 0.0691(12) 0.0428(9) 0.0469(10) -0.0028(8) 0.0177(9) 0.0045(9)
C16 0.0700(11) 0.0526(10) 0.0505(10) 0.0003(9) 0.0322(9) -0.0065(9)
C3 0.0494(10) 0.0519(10) 0.0574(11) 0.0085(9) 0.0183(9) 0.0070(8)
C13 0.0699(12) 0.0478(10) 0.0652(12) 0.0098(9) 0.0413(10) 0.0079(9)
B 0.0570(11) 0.0430(10) 0.0460(10) 0.0075(9) 0.0274(9) 0.0124(9)
N3 0.0874(13) 0.0711(13) 0.0846(14) -0.0160(11) 0.0615(11) -0.0089(10)
C8 0.0870(16) 0.0673(14) 0.0505(12) -0.0109(11) 0.0242(12) 0.0093(13)
C14 0.0715(12) 0.0445(10) 0.0783(13) 0.0016(10) 0.0456(11) 0.0089(10)
C4 0.0542(13) 0.0849(17) 0.0777(15) 0.0111(14) 0.0329(12) 0.0047(12)
C6 0.0640(12) 0.0580(12) 0.0582(12) -0.0092(10) 0.0150(10) -0.0043(10)
C2 0.0518(11) 0.0663(13) 0.0611(12) -0.0069(10) 0.0108(9) -0.0009(10)
C19 0.0791(17) 0.0974(19) 0.0660(14) -0.0322(15) 0.0256(13) -0.0019(15)
C18 0.0560(13) 0.0877(18) 0.0895(18) -0.0116(15) 0.0339(12) -0.0129(13)

loop_
_atom_type_symbol
_atom_type_description
_atom_type_scat_dispersion_real
_atom_type_scat_dispersion_imag
_atom_type_scat_source
C C 0.0033 0.0016 'International Tables Vol C Tables 4.2.6.8 and 6.1.1.4'
H H 0.0000 0.0000 'International Tables Vol C Tables 4.2.6.8 and 6.1.1.4'
B B 0.0013 0.0007 'International Tables Vol C Tables 4.2.6.8 and 6.1.1.4'
N N 0.0061 0.0033 'International Tables Vol C Tables 4.2.6.8 and 6.1.1.4'
F F 0.0171 0.0103 'International Tables Vol C Tables 4.2.6.8 and 6.1.1.4'

loop_
_geom_angle_atom_site_label_1
_geom_angle_atom_site_label_2
_geom_angle_atom_site_label_3
_geom_angle
C5 N2 C9 108.42(13)
C5 N2 B 126.66(13)
C9 N2 B 124.43(13)
C3 N1 C10 108.34(13)
C3 N1 B 127.17(13)
C10 N1 B 124.39(13)
C11 C10 N1 120.27(13)
C11 C10 C1 132.11(14)
N1 C10 C1 107.53(13)
C10 C11 C9 121.00(13)
C10 C11 C12 118.93(13)
C9 C11 C12 120.03(13)
C13 C12 C17 117.46(14)
C13 C12 C11 121.53(14)
C17 C12 C11 120.99(14)
C11 C9 N2 120.18(14)
C11 C9 C7 132.07(14)
N2 C9 C7 107.69(13)
C14 C15 C16 117.94(15)
C14 C15 N3 121.27(18)
C16 C15 N3 120.74(17)
C2 C1 C10 106.19(15)
C2 C1 C19 124.32(18)
C10 C1 C19 129.46(17)
C6 C7 C9 106.05(14)
C6 C7 C18 124.75(18)
C9 C7 C18 129.18(17)
C16 C17 C12 121.72(16)
C16 C17 H17 120.6(9)
C12 C17 H17 117.7(9)
N2 C5 C6 108.57(15)
N2 C5 C8 123.35(18)
C6 C5 C8 128.07(18)
C17 C16 C15 120.47(16)
C17 C16 H16 121.6(10)
C15 C16 H16 118.0(10)
N1 C3 C2 108.99(14)
N1 C3 C4 123.53(17)
C2 C3 C4 127.46(18)
C14 C13 C12 120.84(16)
C14 C13 H13 122.6(10)
C12 C13 H13 116.6(10)
F1 B F2 108.34(13)
F1 B N2 112.04(13)
F2 B N2 108.68(14)
F1 B N1 111.10(14)
F2 B N1 109.46(13)
N2 B N1 107.17(12)
C15 N3 H3 116.6(16)
C15 N3 H3A 117.1(16)
H3 N3 H3A 116(2)
C5 C8 H8A 107.7(12)
C5 C8 H8B 110.9(12)
H8A C8 H8B 110.6(19)
C5 C8 H8C 112.3(14)
H8A C8 H8C 108.9(19)
H8B C8 H8C 106.5(18)
C13 C14 C15 121.55(17)
C13 C14 H14 120.3(11)
C15 C14 H14 118.1(11)
C3 C4 H4C 111.9(12)
C3 C4 H4A 113.6(15)
H4C C4 H4A 104.1(19)
C3 C4 H4B 113.0(16)
H4C C4 H4B 101.8(19)
H4A C4 H4B 111(2)
C7 C6 C5 109.24(17)
C7 C6 H6 127.4(10)
C5 C6 H6 123.3(10)
C1 C2 C3 108.93(17)
C1 C2 H2 126.0(11)
C3 C2 H2 125.1(11)
C1 C19 H19C 115.0(14)
C1 C19 H19A 110.7(14)
H19C C19 H19A 107.9(19)
C1 C19 H19B 114.7(15)
H19C C19 H19B 100(2)
H19A C19 H19B 108(2)
C7 C18 H18A 108.6(14)
C7 C18 H18B 108.9(14)
H18A C18 H18B 110(2)
C7 C18 H18C 113.9(13)
H18A C18 H18C 106.8(18)
H18B C18 H18C 108.2(18)

loop_
_geom_bond_atom_site_label_1
_geom_bond_atom_site_label_2
_geom_bond_distance
N2 C5 1.3540(19)
N2 C9 1.4005(17)
N2 B 1.532(2)
F1 B 1.3770(18)
F2 B 1.4092(19)
N1 C3 1.3453(19)
N1 C10 1.4046(18)
N1 B 1.535(2)
C10 C11 1.395(2)
C10 C1 1.425(2)
C11 C9 1.398(2)
C11 C12 1.4884(19)
C12 C13 1.384(2)
C12 C17 1.389(2)
C9 C7 1.425(2)
C15 C14 1.380(2)
C15 C16 1.388(2)
C15 N3 1.394(2)
C1 C2 1.378(2)
C1 C19 1.495(3)
C7 C6 1.380(2)
C7 C18 1.500(2)
C17 C16 1.375(2)
C17 H17 1.010(17)
C5 C6 1.395(2)
C5 C8 1.490(2)
C16 H16 1.019(18)
C3 C2 1.397(2)
C3 C4 1.488(2)
C13 C14 1.378(2)
C13 H13 0.997(18)
N3 H3 0.83(2)
N3 H3A 0.90(2)
C8 H8A 0.96(2)
C8 H8B 1.00(2)
C8 H8C 0.99(2)
C14 H14 0.946(19)
C4 H4C 0.99(2)
C4 H4A 0.94(3)
C4 H4B 0.93(3)
C6 H6 0.957(17)
C2 H2 0.951(18)
C19 H19C 0.97(2)
C19 H19A 0.98(3)
C19 H19B 0.95(3)
C18 H18A 0.97(2)
C18 H18B 0.95(2)
C18 H18C 1.05(2)
